data_2224376
loop_
_publ_author_name
'Nirmala, P. G.'
'Gowda, B. Thimme'
'Foro, Sabine'
'Fuess, Hartmut'

_publ_section_title
;
 4-Methyl-<i>N</i>-(2-methylphenyl)benzenesulfonamide
;
_journal_coeditor_code NG2688
_journal_issue 12
_journal_name_full 'Acta Crystallographica Section E'
_journal_page_first o3184
_journal_paper_doi 10.1107/S1600536809049411
_journal_volume 65
_journal_year 2009
_chemical_formula_iupac 'C14 H15 N O2 S'
_chemical_formula_moiety 'C14 H15 N O2 S'
_chemical_formula_sum 'C14 H15 N O2 S'
_chemical_formula_weight 261.33
_chemical_name_systematic
;
4-Methyl-<i>N</i>-(2-methylphenyl)benzenesulfonamide
;
_space_group_IT_number 61
_symmetry_cell_setting orthorhombic
_symmetry_space_group_name_Hall '-P 2ac 2ab'
_symmetry_space_group_name_H-M 'P b c a'
_atom_sites_solution_hydrogens geom
_atom_sites_solution_primary direct
_atom_sites_solution_secondary difmap
_audit_creation_method SHELXL-97
_cell_angle_alpha 90.00
_cell_angle_beta 90.00
_cell_angle_gamma 90.00
_cell_formula_units_Z 8
_cell_length_a 14.650(3)
_cell_length_b 12.0190(10)
_cell_length_c 15.634(3)
_cell_measurement_reflns_used 25
_cell_measurement_temperature 299(2)
_cell_measurement_theta_max 18.67
_cell_measurement_theta_min 5.67
_cell_volume 2752.8(8)
_computing_cell_refinement 'CAD-4-PC (Enraf--Nonius, 1996)'
_computing_data_collection 'CAD-4-PC (Enraf--Nonius, 1996)'
_computing_data_reduction 'REDU4 (Stoe & Cie, 1987)'
_computing_molecular_graphics 'PLATON (Spek, 2009)'
_computing_publication_material 'SHELXL97 (Sheldrick, 2008)'
_computing_structure_refinement 'SHELXL97 (Sheldrick, 2008)'
_computing_structure_solution 'SHELXS97 (Sheldrick, 2008)'
_diffrn_ambient_temperature 299(2)
_diffrn_measured_fraction_theta_full 1.000
_diffrn_measured_fraction_theta_max 1.000
_diffrn_measurement_device_type 'Enraf--Nonius CAD-4'
_diffrn_measurement_method '\w-2\q scans'
_diffrn_radiation_monochromator graphite
_diffrn_radiation_source 'fine-focus sealed tube'
_diffrn_radiation_type CuK\a
_diffrn_radiation_wavelength 1.54180
_diffrn_reflns_av_R_equivalents 0.0440
_diffrn_reflns_av_sigmaI/netI 0.0350
_diffrn_reflns_limit_h_max 1
_diffrn_reflns_limit_h_min -17
_diffrn_reflns_limit_k_max 1
_diffrn_reflns_limit_k_min -14
_diffrn_reflns_limit_l_max 18
_diffrn_reflns_limit_l_min -6
_diffrn_reflns_number 3596
_diffrn_reflns_theta_full 66.83
_diffrn_reflns_theta_max 66.83
_diffrn_reflns_theta_min 5.54
_diffrn_standards_decay_% 1.0
_diffrn_standards_interval_time 120
_diffrn_standards_number 3
_exptl_absorpt_coefficient_mu 2.040
_exptl_absorpt_correction_T_max 0.5354
_exptl_absorpt_correction_T_min 0.4000
_exptl_absorpt_correction_type psi-scan
_exptl_absorpt_process_details '(North <i>et al.</i>,  1968)'
_exptl_crystal_colour colourless
_exptl_crystal_density_diffrn 1.261
_exptl_crystal_density_method 'not measured'
_exptl_crystal_description prism
_exptl_crystal_F_000 1104
_exptl_crystal_size_max 0.55
_exptl_crystal_size_mid 0.55
_exptl_crystal_size_min 0.35
_refine_diff_density_max 0.183
_refine_diff_density_min -0.233
_refine_ls_extinction_coef 0.0052(4)
_refine_ls_extinction_expression Fc^*^=kFc[1+0.001xFc^2^\l^3^/sin(2\q)]^-1/4^
_refine_ls_extinction_method 'SHELXL97 (Sheldrick, 2008)'
_refine_ls_goodness_of_fit_ref 1.058
_refine_ls_hydrogen_treatment mixed
_refine_ls_matrix_type full
_refine_ls_number_parameters 167
_refine_ls_number_reflns 2450
_refine_ls_number_restraints 1
_refine_ls_restrained_S_all 1.058
_refine_ls_R_factor_all 0.0596
_refine_ls_R_factor_gt 0.0436
_refine_ls_shift/su_max 0.000
_refine_ls_shift/su_mean 0.000
_refine_ls_structure_factor_coef Fsqd
_refine_ls_weighting_details 'calc w=1/[\s^2^(Fo^2^)+(0.0660P)^2^+0.6125P] where P=(Fo^2^+2Fc^2^)/3'
_refine_ls_weighting_scheme calc
_refine_ls_wR_factor_gt 0.1232
_refine_ls_wR_factor_ref 0.1339
_reflns_number_gt 1899
_reflns_number_total 2450
_reflns_threshold_expression I>2sigma(I)
_cod_data_source_file ng2688.cif
_cod_data_source_block I
_cod_database_code 2224376
_cod_database_fobs_code 2224376

loop_
_symmetry_equiv_pos_as_xyz
'x, y, z'
'-x+1/2, -y, z+1/2'
'x+1/2, -y+1/2, -z'
'-x, y+1/2, -z+1/2'
'-x, -y, -z'
'x-1/2, y, -z-1/2'
'-x-1/2, y-1/2, z'
'x, -y-1/2, z-1/2'

loop_
_atom_site_type_symbol
_atom_site_label
_atom_site_fract_x
_atom_site_fract_y
_atom_site_fract_z
_atom_site_U_iso_or_equiv
_atom_site_adp_type
_atom_site_calc_flag
_atom_site_refinement_flags
_atom_site_occupancy
_atom_site_disorder_assembly
_atom_site_disorder_group
C C1 -0.03969(15) 0.17693(18) 0.64937(14) 0.0620(6) Uani d . 1 . .
C C2 -0.12664(19) 0.1429(2) 0.6286(2) 0.0857(8) Uani d . 1 . .
H H2 -0.1359 0.0754 0.6008 0.103 Uiso calc R 1 . .
C C3 -0.19886(19) 0.2088(3) 0.6489(2) 0.0898(8) Uani d . 1 . .
H H3 -0.2574 0.1845 0.6356 0.108 Uiso calc R 1 . .
C C4 -0.18818(18) 0.3102(2) 0.68837(15) 0.0733(6) Uani d . 1 . .
C C5 -0.10123(19) 0.3429(2) 0.70810(17) 0.0817(7) Uani d . 1 . .
H H5 -0.0923 0.4112 0.7348 0.098 Uiso calc R 1 . .
C C6 -0.02714(18) 0.2779(2) 0.68964(16) 0.0744(7) Uani d . 1 . .
H H6 0.0313 0.3017 0.7041 0.089 Uiso calc R 1 . .
C C7 0.12097(16) 0.2537(2) 0.52015(16) 0.0689(6) Uani d . 1 . .
C C8 0.07178(18) 0.3294(2) 0.47154(17) 0.0722(7) Uani d . 1 . .
C C9 0.1070(2) 0.4370(2) 0.4659(2) 0.0922(9) Uani d . 1 . .
H H9 0.0766 0.4895 0.4328 0.111 Uiso calc R 1 . .
C C10 0.1853(3) 0.4672(3) 0.5079(3) 0.1076(11) Uani d . 1 . .
H H10 0.2063 0.5400 0.5040 0.129 Uiso calc R 1 . .
C C11 0.2329(2) 0.3912(3) 0.5557(2) 0.1046(11) Uani d . 1 . .
H H11 0.2862 0.4118 0.5839 0.125 Uiso calc R 1 . .
C C12 0.20070(18) 0.2843(2) 0.5612(2) 0.0871(8) Uani d . 1 . .
H H12 0.2329 0.2318 0.5928 0.105 Uiso calc R 1 . .
C C13 -0.2691(2) 0.3820(3) 0.7071(2) 0.1058(10) Uani d . 1 . .
H H13A -0.3106 0.3425 0.7437 0.127 Uiso calc R 1 . .
H H13B -0.2993 0.4008 0.6546 0.127 Uiso calc R 1 . .
H H13C -0.2493 0.4489 0.7352 0.127 Uiso calc R 1 . .
C C14 -0.0145(2) 0.2995(2) 0.4273(2) 0.0950(9) Uani d . 1 . .
H H14A -0.0583 0.2740 0.4686 0.114 Uiso calc R 1 . .
H H14B -0.0028 0.2415 0.3865 0.114 Uiso calc R 1 . .
H H14C -0.0381 0.3637 0.3983 0.114 Uiso calc R 1 . .
N N1 0.09033(14) 0.14056(16) 0.52843(14) 0.0700(5) Uani d D 1 . .
H H1N 0.0544(16) 0.118(2) 0.4904(15) 0.084 Uiso d D 1 . .
O O1 0.02213(13) -0.01564(13) 0.60343(13) 0.0853(6) Uani d . 1 . .
O O2 0.12395(13) 0.11202(15) 0.68176(13) 0.0885(6) Uani d . 1 . .
S S1 0.05391(4) 0.09508(5) 0.62032(4) 0.0692(3) Uani d . 1 . .

loop_
_atom_site_aniso_label
_atom_site_aniso_U_11
_atom_site_aniso_U_22
_atom_site_aniso_U_33
_atom_site_aniso_U_12
_atom_site_aniso_U_13
_atom_site_aniso_U_23
C1 0.0703(13) 0.0502(11) 0.0654(12) -0.0088(10) -0.0110(11) 0.0036(9)
C2 0.0693(15) 0.0638(14) 0.124(2) -0.0106(13) -0.0150(15) -0.0180(15)
C3 0.0678(15) 0.0908(19) 0.111(2) -0.0118(15) -0.0145(15) -0.0120(16)
C4 0.0772(15) 0.0814(16) 0.0614(13) 0.0030(13) 0.0008(12) 0.0042(12)
C5 0.0939(19) 0.0689(15) 0.0821(16) -0.0029(14) -0.0014(15) -0.0193(13)
C6 0.0727(14) 0.0705(15) 0.0801(15) -0.0096(12) -0.0102(13) -0.0162(12)
C7 0.0686(13) 0.0572(12) 0.0809(15) -0.0060(11) 0.0124(12) -0.0126(11)
C8 0.0782(15) 0.0539(12) 0.0844(16) -0.0001(11) 0.0177(13) -0.0083(11)
C9 0.111(2) 0.0598(14) 0.106(2) -0.0032(15) 0.0331(19) -0.0051(14)
C10 0.121(3) 0.0745(19) 0.127(3) -0.034(2) 0.046(2) -0.025(2)
C11 0.094(2) 0.105(2) 0.115(2) -0.038(2) 0.019(2) -0.030(2)
C12 0.0727(15) 0.0891(19) 0.0996(19) -0.0145(14) 0.0054(15) -0.0142(15)
C13 0.098(2) 0.120(3) 0.099(2) 0.0238(19) 0.0124(18) -0.0002(19)
C14 0.110(2) 0.0680(16) 0.107(2) 0.0131(16) -0.0100(19) 0.0042(15)
N1 0.0709(12) 0.0544(10) 0.0849(14) 0.0011(9) -0.0057(10) -0.0087(9)
O1 0.1035(13) 0.0437(8) 0.1087(13) -0.0029(9) -0.0176(11) 0.0040(8)
O2 0.0823(11) 0.0824(12) 0.1009(13) 0.0038(9) -0.0332(11) 0.0064(10)
S1 0.0729(4) 0.0495(3) 0.0852(4) 0.0014(3) -0.0171(3) 0.0035(3)

loop_
_atom_type_symbol
_atom_type_description
_atom_type_scat_dispersion_real
_atom_type_scat_dispersion_imag
_atom_type_scat_source
C C 0.0181 0.0091 'International Tables Vol C Tables 4.2.6.8 and 6.1.1.4'
H H 0.0000 0.0000 'International Tables Vol C Tables 4.2.6.8 and 6.1.1.4'
N N 0.0311 0.0180 'International Tables Vol C Tables 4.2.6.8 and 6.1.1.4'
O O 0.0492 0.0322 'International Tables Vol C Tables 4.2.6.8 and 6.1.1.4'
S S 0.3331 0.5567 'International Tables Vol C Tables 4.2.6.8 and 6.1.1.4'

loop_
_geom_angle_atom_site_label_1
_geom_angle_atom_site_label_2
_geom_angle_atom_site_label_3
_geom_angle_site_symmetry_1
_geom_angle_site_symmetry_3
_geom_angle
_geom_angle_publ_flag
C2 C1 C6 . . 119.5(2) ?
C2 C1 S1 . . 119.82(18) ?
C6 C1 S1 . . 120.62(18) ?
C3 C2 C1 . . 119.5(2) ?
C3 C2 H2 . . 120.3 ?
C1 C2 H2 . . 120.3 ?
C2 C3 C4 . . 122.2(3) ?
C2 C3 H3 . . 118.9 ?
C4 C3 H3 . . 118.9 ?
C5 C4 C3 . . 117.5(3) ?
C5 C4 C13 . . 121.9(3) ?
C3 C4 C13 . . 120.6(3) ?
C6 C5 C4 . . 121.8(2) ?
C6 C5 H5 . . 119.1 ?
C4 C5 H5 . . 119.1 ?
C5 C6 C1 . . 119.5(2) ?
C5 C6 H6 . . 120.2 ?
C1 C6 H6 . . 120.2 ?
C12 C7 C8 . . 121.2(2) ?
C12 C7 N1 . . 118.3(3) ?
C8 C7 N1 . . 120.5(2) ?
C7 C8 C9 . . 116.8(3) ?
C7 C8 C14 . . 122.6(2) ?
C9 C8 C14 . . 120.6(3) ?
C10 C9 C8 . . 121.6(3) ?
C10 C9 H9 . . 119.2 ?
C8 C9 H9 . . 119.2 ?
C11 C10 C9 . . 120.7(3) ?
C11 C10 H10 . . 119.6 ?
C9 C10 H10 . . 119.6 ?
C10 C11 C12 . . 118.9(3) ?
C10 C11 H11 . . 120.5 ?
C12 C11 H11 . . 120.5 ?
C11 C12 C7 . . 120.7(3) ?
C11 C12 H12 . . 119.6 ?
C7 C12 H12 . . 119.6 ?
C4 C13 H13A . . 109.5 ?
C4 C13 H13B . . 109.5 ?
H13A C13 H13B . . 109.5 ?
C4 C13 H13C . . 109.5 ?
H13A C13 H13C . . 109.5 ?
H13B C13 H13C . . 109.5 ?
C8 C14 H14A . . 109.5 ?
C8 C14 H14B . . 109.5 ?
H14A C14 H14B . . 109.5 ?
C8 C14 H14C . . 109.5 ?
H14A C14 H14C . . 109.5 ?
H14B C14 H14C . . 109.5 ?
C7 N1 S1 . . 119.98(16) ?
C7 N1 H1N . . 115.9(19) ?
S1 N1 H1N . . 108(2) ?
O2 S1 O1 . . 119.47(11) ?
O2 S1 N1 . . 108.19(12) ?
O1 S1 N1 . . 104.81(11) ?
O2 S1 C1 . . 108.08(11) ?
O1 S1 C1 . . 108.39(11) ?
N1 S1 C1 . . 107.32(10) ?

loop_
_geom_bond_atom_site_label_1
_geom_bond_atom_site_label_2
_geom_bond_site_symmetry_2
_geom_bond_distance
_geom_bond_publ_flag
C1 C2 . 1.377(3) ?
C1 C6 . 1.380(3) ?
C1 S1 . 1.748(2) ?
C2 C3 . 1.359(4) ?
C2 H2 . 0.9300 ?
C3 C4 . 1.375(4) ?
C3 H3 . 0.9300 ?
C4 C5 . 1.368(4) ?
C4 C13 . 1.495(4) ?
C5 C6 . 1.368(4) ?
C5 H5 . 0.9300 ?
C6 H6 . 0.9300 ?
C7 C12 . 1.382(4) ?
C7 C8 . 1.387(4) ?
C7 N1 . 1.437(3) ?
C8 C9 . 1.395(4) ?
C8 C14 . 1.484(4) ?
C9 C10 . 1.371(5) ?
C9 H9 . 0.9300 ?
C10 C11 . 1.370(5) ?
C10 H10 . 0.9300 ?
C11 C12 . 1.371(4) ?
C11 H11 . 0.9300 ?
C12 H12 . 0.9300 ?
C13 H13A . 0.9600 ?
C13 H13B . 0.9600 ?
C13 H13C . 0.9600 ?
C14 H14A . 0.9600 ?
C14 H14B . 0.9600 ?
C14 H14C . 0.9600 ?
N1 S1 . 1.627(2) ?
N1 H1N . 0.838(17) ?
O1 S1 . 1.4344(17) ?
O2 S1 . 1.4203(18) ?

loop_
_geom_hbond_atom_site_label_D
_geom_hbond_atom_site_label_H
_geom_hbond_atom_site_label_A
_geom_hbond_site_symmetry_A
_geom_hbond_distance_DH
_geom_hbond_distance_HA
_geom_hbond_distance_DA
_geom_hbond_angle_DHA
N1 H1N O1 5_556 0.838(17) 2.219(18) 3.036(3) 165(2)

loop_
_geom_torsion_atom_site_label_1
_geom_torsion_atom_site_label_2
_geom_torsion_atom_site_label_3
_geom_torsion_atom_site_label_4
_geom_torsion_site_symmetry_1
_geom_torsion_site_symmetry_2
_geom_torsion_site_symmetry_3
_geom_torsion_site_symmetry_4
_geom_torsion
_geom_torsion_publ_flag
C6 C1 C2 C3 . . . . -0.7(4) ?
S1 C1 C2 C3 . . . . -177.8(2) ?
C1 C2 C3 C4 . . . . 1.3(5) ?
C2 C3 C4 C5 . . . . -0.9(5) ?
C2 C3 C4 C13 . . . . 178.0(3) ?
C3 C4 C5 C6 . . . . -0.1(4) ?
C13 C4 C5 C6 . . . . -178.9(3) ?
C4 C5 C6 C1 . . . . 0.6(4) ?
C2 C1 C6 C5 . . . . -0.2(4) ?
S1 C1 C6 C5 . . . . 176.9(2) ?
C12 C7 C8 C9 . . . . 0.3(4) ?
N1 C7 C8 C9 . . . . -179.1(2) ?
C12 C7 C8 C14 . . . . -179.5(2) ?
N1 C7 C8 C14 . . . . 1.1(4) ?
C7 C8 C9 C10 . . . . -1.4(4) ?
C14 C8 C9 C10 . . . . 178.4(3) ?
C8 C9 C10 C11 . . . . 1.5(5) ?
C9 C10 C11 C12 . . . . -0.3(5) ?
C10 C11 C12 C7 . . . . -0.8(5) ?
C8 C7 C12 C11 . . . . 0.8(4) ?
N1 C7 C12 C11 . . . . -179.8(3) ?
C12 C7 N1 S1 . . . . 68.5(3) ?
C8 C7 N1 S1 . . . . -112.0(2) ?
C7 N1 S1 O2 . . . . -56.3(2) ?
C7 N1 S1 O1 . . . . 175.17(18) ?
C7 N1 S1 C1 . . . . 60.1(2) ?
C2 C1 S1 O2 . . . . -150.3(2) ?
C6 C1 S1 O2 . . . . 32.6(2) ?
C2 C1 S1 O1 . . . . -19.5(3) ?
C6 C1 S1 O1 . . . . 163.5(2) ?
C2 C1 S1 N1 . . . . 93.2(2) ?
C6 C1 S1 N1 . . . . -83.8(2) ?

loop_
_cod_related_entry_id
_cod_related_entry_database
_cod_related_entry_code
1 ChemSpider 59829
